data_2003176
loop_
_publ_author_name
'Olszewski, Piotr K.'
'Stadnicka, Katarzyna'

_publ_section_title
;
 Two Centrosymmetric Conjugated Nitrones of the Diazabutadiene System
;
_journal_coden_ASTM ACSCEE
_journal_issue 1
_journal_name_full
;
 Acta Crystallographica, Section C: Crystal Structure Communications
;
_journal_page_first 98
_journal_page_last 103
_journal_paper_doi 10.1107/S0108270194007742
_journal_volume 51
_journal_year 1995
_chemical_formula_analytical ?
_chemical_formula_moiety 'C22 H21 N3 O'
_chemical_formula_structural 'C22 H21 N3 O'
_chemical_formula_sum 'C22 H21 N3 O'
_chemical_formula_weight 343.42
_space_group_IT_number 61
_symmetry_space_group_name_Hall '-P 2ac 2ab'
_symmetry_space_group_name_H-M 'P b c a'
_cell_angle_alpha 90.00
_cell_angle_beta 90.00
_cell_angle_gamma 90.00
_cell_formula_units_Z 8
_cell_length_a 8.989(3)
_cell_length_b 9.6878(11)
_cell_length_c 41.670(4)
_cell_measurement_reflns_used 44
_cell_measurement_temperature 293(2)
_cell_measurement_theta_max 27.5
_cell_measurement_theta_min 4.2
_cell_volume 3628.8(13)
_diffrn_radiation_type CuK\a~1~
_diffrn_radiation_wavelength 1.54056
_exptl_absorpt_coefficient_mu 0.620
_exptl_crystal_colour red
_exptl_crystal_density_diffrn 1.257
_exptl_crystal_density_meas ?
_exptl_crystal_density_method ?
_exptl_crystal_description plate
_exptl_crystal_size_max 0.20
_exptl_crystal_size_mid 0.15
_exptl_crystal_size_min 0.05
_refine_diff_density_max 0.116
_refine_diff_density_min -0.109
_refine_ls_extinction_coef 0.00048(9)
_refine_ls_extinction_method SHELXL
_refine_ls_shift/esd_max 0.000
_cod_database_code 2003176

loop_
_symmetry_equiv_pos_as_xyz
'x, y, z'
'-x+1/2, -y, z+1/2'
'-x, y+1/2, -z+1/2'
'x+1/2, -y+1/2, -z'
'-x, -y, -z'
'x-1/2, y, -z-1/2'
'x, -y-1/2, z-1/2'
'-x-1/2, y-1/2, z'

loop_
_atom_site_aniso_label
_atom_site_aniso_U_11
_atom_site_aniso_U_12
_atom_site_aniso_U_13
_atom_site_aniso_U_22
_atom_site_aniso_U_23
_atom_site_aniso_U_33
C1 0.049(2) 0.005(2) -0.004(2) 0.043(2) -0.0077(15) 0.039(2)
C2 0.065(3) 0.006(2) -0.008(2) 0.055(2) 0.004(2) 0.051(2)
C3 0.066(3) 0.020(3) -0.017(2) 0.070(3) 0.001(2) 0.060(2)
C4 0.049(3) 0.007(3) -0.007(2) 0.076(3) -0.013(2) 0.063(2)
C5 0.048(3) -0.001(2) 0.004(2) 0.061(2) -0.009(2) 0.054(2)
C6 0.050(3) 0.005(2) 0.003(2) 0.050(2) -0.004(2) 0.041(2)
C7 0.055(2) -0.001(2) 0.000(2) 0.041(2) -0.0029(14) 0.0370(15)
N1 0.052(2) -0.004(2) -0.0031(14) 0.057(2) -0.0037(13) 0.0380(13)
C8 0.050(3) -0.005(2) -0.001(2) 0.057(2) 0.000(2) 0.031(2)
C9 0.063(3) 0.010(2) -0.003(2) 0.063(2) -0.014(2) 0.043(2)
C10 0.049(3) 0.012(2) 0.002(2) 0.072(3) -0.014(2) 0.054(2)
C11 0.049(2) 0.000(2) 0.001(2) 0.055(2) -0.005(2) 0.043(2)
C12 0.048(3) 0.003(2) 0.001(2) 0.064(2) -0.015(2) 0.044(2)
C13 0.042(2) 0.001(2) 0.004(2) 0.072(3) -0.009(2) 0.041(2)
C14 0.057(3) -0.013(2) -0.002(2) 0.051(2) -0.005(2) 0.035(2)
N2 0.046(2) -0.006(2) -0.0022(14) 0.0395(15) -0.0032(12) 0.0428(14)
O1 0.073(2) -0.0179(15) 0.024(2) 0.0470(15) -0.0194(13) 0.086(2)
C15 0.040(2) 0.000(2) -0.0043(15) 0.042(2) -0.0022(13) 0.0319(13)
C16 0.049(2) 0.006(2) -0.004(2) 0.045(2) -0.003(2) 0.038(2)
C17 0.056(3) 0.001(2) 0.000(2) 0.050(2) 0.005(2) 0.043(2)
C18 0.060(3) -0.001(2) 0.006(2) 0.063(3) 0.003(2) 0.043(2)
C19 0.065(3) 0.005(2) 0.008(2) 0.064(3) -0.011(2) 0.044(2)
C20 0.060(3) 0.003(2) -0.008(2) 0.044(2) -0.010(2) 0.046(2)
N3 0.044(2) 0.004(2) -0.005(2) 0.087(2) -0.027(2) 0.068(2)
C21 0.050(3) 0.008(3) 0.000(3) 0.101(4) -0.011(3) 0.082(4)
C22 0.062(4) -0.005(3) -0.011(3) 0.075(3) -0.015(2) 0.068(3)

loop_
_atom_site_label
_atom_site_occupancy
_atom_site_fract_x
_atom_site_fract_y
_atom_site_fract_z
_atom_site_U_iso_or_equiv
C1 1 0.0644(4) 0.1446(3) 0.36669(7) 0.0437(9)
C2 1 -0.0006(5) 0.2137(4) 0.34119(8) 0.0571(11)
C3 1 -0.1453(5) 0.1804(5) 0.33177(10) 0.0657(12)
C4 1 -0.2210(5) 0.0762(5) 0.34648(9) 0.0628(11)
C5 1 -0.1569(4) 0.0053(4) 0.37160(8) 0.0543(10)
C6 1 -0.0155(4) 0.0403(4) 0.38209(8) 0.0473(9)
C7 1 0.2157(4) 0.1827(3) 0.37828(6) 0.0444(9)
N1 1 0.2340(3) 0.1903(3) 0.40890(5) 0.0490(8)
C8 1 0.3751(4) 0.2221(4) 0.42233(7) 0.0463(9)
C9 1 0.5080(5) 0.1627(4) 0.41296(8) 0.0564(10)
C10 1 0.6397(5) 0.1976(4) 0.42774(9) 0.0582(11)
C11 1 0.6457(4) 0.2927(4) 0.45290(7) 0.0490(9)
C12 1 0.5108(4) 0.3492(4) 0.46260(8) 0.0519(10)
C13 1 0.3780(4) 0.3131(4) 0.44826(8) 0.0514(10)
C14 1 0.3277(4) 0.2236(4) 0.35472(7) 0.0480(10)
N2 1 0.3516(3) 0.1564(3) 0.32819(6) 0.0426(7)
O1 1 0.2895(3) 0.0393(2) 0.32197(6) 0.0686(8)
C15 1 0.4532(3) 0.2079(3) 0.30367(6) 0.0379(8)
C16 1 0.4890(4) 0.3460(4) 0.30174(7) 0.0440(8)
C17 1 0.5870(4) 0.3894(4) 0.27811(8) 0.0498(9)
C18 1 0.6453(5) 0.2964(4) 0.25648(8) 0.0553(10)
C19 1 0.6078(5) 0.1594(4) 0.25842(8) 0.0576(11)
C20 1 0.5119(5) 0.1145(4) 0.28210(7) 0.0501(10)
N3 1 0.7769(4) 0.3248(3) 0.46802(7) 0.0666(9)
C21 1 0.9181(6) 0.2919(7) 0.45298(14) 0.0777(14)
C22 1 0.7800(6) 0.4278(5) 0.49301(11) 0.0685(13)
H2 1 0.0534(42) 0.2803(41) 0.3311(9) 0.066(13)
H3 1 -0.1810(44) 0.2343(44) 0.3139(9) 0.091(14)
H4 1 -0.3267(50) 0.0501(40) 0.3409(9) 0.078(13)
H5 1 -0.2147(41) -0.0717(39) 0.3838(8) 0.077(12)
H6 1 0.0278(41) -0.0070(37) 0.4013(9) 0.070(11)
H9 1 0.5124(34) 0.0957(32) 0.3941(7) 0.052(9)
H10 1 0.7284(41) 0.1578(34) 0.4211(7) 0.052(11)
H12 1 0.5058(37) 0.4155(34) 0.4802(7) 0.054(10)
H13 1 0.2818(42) 0.3611(37) 0.4548(7) 0.066(11)
H14 1 0.3937(37) 0.2978(34) 0.3582(7) 0.050(10)
H16 1 0.4453(34) 0.4110(33) 0.3159(7) 0.042(9)
H17 1 0.6173(38) 0.4929(35) 0.2769(7) 0.055(10)
H18 1 0.7114(40) 0.3258(35) 0.2404(8) 0.068(12)
H19 1 0.6442(39) 0.0953(35) 0.2442(8) 0.062(11)
H20 1 0.4842(39) 0.0223(34) 0.2844(7) 0.051(10)
H211 1 0.9222(55) 0.1901(56) 0.4503(11) 0.112(19)
H212 1 0.9274(51) 0.3228(47) 0.4317(12) 0.102(17)
H213 1 0.9962(51) 0.3111(48) 0.4664(11) 0.101(18)
H221 1 0.7502(52) 0.5227(45) 0.4859(9) 0.087(14)
H222 1 0.7060(53) 0.4109(48) 0.5111(11) 0.112(18)
H223 1 0.8821(63) 0.4407(55) 0.5019(13) 0.136(21)

loop_
_atom_type_symbol
_atom_type_description
_atom_type_scat_source
_atom_type_scat_dispersion_real
_atom_type_scat_dispersion_imag
C C 'International Tables Vol C Tables 4.2.6.8 and 6.1.1.4' 0.0181 0.009
H H 'International Tables Vol C Tables 4.2.6.8 and 6.1.1.4' 0.0000 0.000
N N 'International Tables Vol C Tables 4.2.6.8 and 6.1.1.4' 0.0311 0.018
O O 'International Tables Vol C Tables 4.2.6.8 and 6.1.1.4' 0.0492 0.032
